data_7019199
loop_
_publ_author_name
'Saha, Debraj'
'Sen, Rupam'
'Maity, Tanmoy'
'Koner, Subratanath'

_publ_section_title
;
 Porous magnesium carboxylate framework: synthesis, X-ray crystal
 structure, gas adsorption property and heterogeneous catalytic aldol
 condensation reaction.
;
_journal_issue 24
_journal_name_full 'Dalton transactions (Cambridge, England : 2003)'
_journal_page_first 7399
_journal_page_last 7408
_journal_paper_doi 10.1039/c2dt00057a
_journal_volume 41
_journal_year 2012
_chemical_formula_sum 'C7 H5 Mg N O5'
_chemical_formula_weight 207.41
_chemical_name_systematic
;
?
;
_space_group_IT_number 14
_symmetry_cell_setting monoclinic
_symmetry_space_group_name_Hall '-P 2ybc'
_symmetry_space_group_name_H-M 'P 1 21/c 1'
_atom_sites_solution_hydrogens geom
_atom_sites_solution_primary direct
_atom_sites_solution_secondary difmap
_audit_creation_method SHELXL-97
_cell_angle_alpha 90.00
_cell_angle_beta 97.1070(10)
_cell_angle_gamma 90.00
_cell_formula_units_Z 4
_cell_length_a 8.7856(2)
_cell_length_b 10.2316(2)
_cell_length_c 8.55530(10)
_cell_measurement_reflns_used 90
_cell_measurement_temperature 293(2)
_cell_measurement_theta_max 30
_cell_measurement_theta_min 3
_cell_volume 763.13(2)
_computing_cell_refinement 'Bruker SAINT'
_computing_data_collection 'SMART APEX II (Bruker,2010)'
_computing_data_reduction 'Bruker SAINT'
_computing_molecular_graphics CAMERON
_computing_structure_refinement 'SHELXL-97 (Sheldrick, 1997)'
_computing_structure_solution 'SHELXS-97 (Sheldrick, 1997)'
_diffrn_ambient_temperature 293(2)
_diffrn_measured_fraction_theta_full 0.996
_diffrn_measured_fraction_theta_max 0.996
_diffrn_measurement_device_type 'CCD area detector'
_diffrn_measurement_method 'phi and omega scans'
_diffrn_radiation_monochromator graphite
_diffrn_radiation_source 'fine-focus sealed tube'
_diffrn_radiation_type MoK\a
_diffrn_radiation_wavelength 0.71073
_diffrn_reflns_av_R_equivalents 0.0253
_diffrn_reflns_av_sigmaI/netI 0.0152
_diffrn_reflns_limit_h_max 10
_diffrn_reflns_limit_h_min -11
_diffrn_reflns_limit_k_max 13
_diffrn_reflns_limit_k_min -13
_diffrn_reflns_limit_l_max 11
_diffrn_reflns_limit_l_min -11
_diffrn_reflns_number 11652
_diffrn_reflns_theta_full 27.78
_diffrn_reflns_theta_max 27.78
_diffrn_reflns_theta_min 2.34
_exptl_absorpt_coefficient_mu 0.226
_exptl_absorpt_correction_T_max 0.945
_exptl_absorpt_correction_T_min 0.885
_exptl_absorpt_correction_type multi-scan
_exptl_absorpt_process_details SADABS
_exptl_crystal_colour colourless
_exptl_crystal_density_diffrn 1.805
_exptl_crystal_density_method 'not measured'
_exptl_crystal_description block
_exptl_crystal_F_000 424
_exptl_crystal_size_max 0.55
_exptl_crystal_size_mid 0.45
_exptl_crystal_size_min 0.25
_refine_diff_density_max 0.402
_refine_diff_density_min -0.253
_refine_diff_density_rms 0.049
_refine_ls_extinction_coef 0.049(4)
_refine_ls_extinction_expression Fc^*^=kFc[1+0.001xFc^2^\l^3^/sin(2\q)]^-1/4^
_refine_ls_extinction_method SHELXL
_refine_ls_goodness_of_fit_ref 1.097
_refine_ls_hydrogen_treatment constr
_refine_ls_matrix_type full
_refine_ls_number_parameters 128
_refine_ls_number_reflns 1794
_refine_ls_number_restraints 0
_refine_ls_restrained_S_all 1.097
_refine_ls_R_factor_all 0.0313
_refine_ls_R_factor_gt 0.0285
_refine_ls_shift/su_max 0.002
_refine_ls_shift/su_mean 0.000
_refine_ls_structure_factor_coef Fsqd
_refine_ls_weighting_details 'calc w=1/[\s^2^(Fo^2^)+(0.0428P)^2^+0.3069P] where P=(Fo^2^+2Fc^2^)/3'
_refine_ls_weighting_scheme calc
_refine_ls_wR_factor_gt 0.0814
_refine_ls_wR_factor_ref 0.0842
_reflns_number_gt 1641
_reflns_number_total 1794
_reflns_threshold_expression >2sigma(I)
_cod_data_source_file c2dt00057a.txt
_cod_data_source_block try
_cod_original_sg_symbol_H-M P21/c
_cod_database_code 7019199

loop_
_symmetry_equiv_pos_as_xyz
'x, y, z'
'-x, y+1/2, -z+1/2'
'-x, -y, -z'
'x, -y-1/2, z-1/2'

loop_
_atom_site_label
_atom_site_type_symbol
_atom_site_fract_x
_atom_site_fract_y
_atom_site_fract_z
_atom_site_U_iso_or_equiv
_atom_site_adp_type
_atom_site_occupancy
_atom_site_symmetry_multiplicity
_atom_site_calc_flag
Mg1 Mg 0.86224(4) 0.56418(4) 0.20130(4) 0.01704(15) Uani 1 1 d
O4 O 0.90143(10) 0.64683(9) 0.42707(10) 0.0223(2) Uani 1 1 d
C1 C 1.21024(14) 0.55259(12) 0.14162(14) 0.0185(3) Uani 1 1 d
O3 O 1.08814(11) 0.58329(11) 0.19094(12) 0.0310(3) Uani 1 1 d
O2 O 0.77415(11) 0.49164(12) -0.00937(11) 0.0351(3) Uani 1 1 d
C2 C 1.35640(13) 0.57803(12) 0.25038(14) 0.0171(2) Uani 1 1 d
O5 O 0.89194(12) 0.37869(10) 0.29920(13) 0.0363(3) Uani 1 1 d
C3 C 1.49652(13) 0.53487(12) 0.20916(13) 0.0171(2) Uani 1 1 d
C4 C 1.35777(14) 0.65064(13) 0.38729(15) 0.0224(3) Uani 1 1 d
N1 N 1.63161(11) 0.56896(10) 0.28682(11) 0.0162(2) Uani 1 1 d
O1 O 0.79606(11) 0.74894(10) 0.11536(11) 0.0270(2) Uani 1 1 d
C7 C 1.63144(13) 0.64393(12) 0.41566(13) 0.0174(3) Uani 1 1 d
C6 C 1.49782(15) 0.68287(13) 0.47259(15) 0.0229(3) Uani 1 1 d
C5 C 0.78864(13) 0.68513(12) 0.49286(14) 0.0179(3) Uani 1 1 d
H3 H 1.5033 0.4810 0.1177 0.024 Uiso 1 1 d
H1 H 1.2612 0.6782 0.4258 0.036 Uiso 1 1 d
H2 H 1.5032 0.7289 0.5681 0.027 Uiso 1 1 d
H5 H 0.9504 0.3761 0.3915 0.050 Uiso 1 1 d
H4 H 0.9288 0.3126 0.2442 0.050 Uiso 1 1 d

loop_
_atom_site_aniso_label
_atom_site_aniso_U_11
_atom_site_aniso_U_22
_atom_site_aniso_U_33
_atom_site_aniso_U_23
_atom_site_aniso_U_13
_atom_site_aniso_U_12
Mg1 0.0117(2) 0.0238(2) 0.0152(2) -0.00222(14) -0.00015(15) 0.00092(15)
O4 0.0151(4) 0.0320(5) 0.0190(4) -0.0053(3) -0.0010(3) 0.0006(3)
C1 0.0137(6) 0.0224(6) 0.0189(6) -0.0010(4) -0.0002(4) -0.0013(4)
O3 0.0122(4) 0.0479(6) 0.0330(5) -0.0095(4) 0.0024(4) 0.0000(4)
O2 0.0198(5) 0.0612(7) 0.0233(5) -0.0163(5) -0.0019(4) -0.0002(5)
C2 0.0132(5) 0.0211(6) 0.0166(5) 0.0006(4) 0.0006(4) -0.0013(4)
O5 0.0332(6) 0.0249(5) 0.0458(6) -0.0005(4) -0.0144(5) 0.0053(4)
C3 0.0155(6) 0.0212(6) 0.0146(5) -0.0015(4) 0.0016(4) -0.0006(4)
C4 0.0154(6) 0.0296(7) 0.0226(6) -0.0051(5) 0.0038(5) 0.0012(5)
N1 0.0143(5) 0.0192(5) 0.0148(5) 0.0001(4) 0.0009(4) 0.0006(4)
O1 0.0224(5) 0.0329(5) 0.0250(5) 0.0129(4) 0.0005(4) 0.0030(4)
C7 0.0156(6) 0.0195(6) 0.0165(5) -0.0008(4) -0.0002(4) 0.0000(4)
C6 0.0195(6) 0.0287(7) 0.0204(6) -0.0089(5) 0.0015(5) 0.0009(5)
C5 0.0168(6) 0.0192(6) 0.0171(5) -0.0001(4) -0.0008(4) 0.0001(4)

loop_
_atom_type_symbol
_atom_type_description
_atom_type_scat_dispersion_real
_atom_type_scat_dispersion_imag
_atom_type_scat_source
C C 0.0033 0.0016 'International Tables Vol C Tables 4.2.6.8 and 6.1.1.4'
H H 0.0000 0.0000 'International Tables Vol C Tables 4.2.6.8 and 6.1.1.4'
O O 0.0106 0.0060 'International Tables Vol C Tables 4.2.6.8 and 6.1.1.4'
N N 0.0061 0.0033 'International Tables Vol C Tables 4.2.6.8 and 6.1.1.4'
Mg Mg 0.0486 0.0363 'International Tables Vol C Tables 4.2.6.8 and 6.1.1.4'

loop_
_geom_angle_atom_site_label_1
_geom_angle_atom_site_label_2
_geom_angle_atom_site_label_3
_geom_angle
_geom_angle_site_symmetry_1
_geom_angle_site_symmetry_3
O3 Mg1 O2 105.61(4) . .
O3 Mg1 O5 91.79(5) . .
O2 Mg1 O5 92.25(5) . .
O3 Mg1 O1 97.48(5) . .
O2 Mg1 O1 87.65(5) . .
O5 Mg1 O1 170.40(5) . .
O3 Mg1 O4 87.18(4) . .
O2 Mg1 O4 166.94(4) . .
O5 Mg1 O4 89.94(4) . .
O1 Mg1 O4 88.06(4) . .
O3 Mg1 N1 162.24(4) . 1_455
O2 Mg1 N1 92.14(4) . 1_455
O5 Mg1 N1 87.81(4) . 1_455
O1 Mg1 N1 82.60(4) . 1_455
O4 Mg1 N1 75.07(4) . 1_455
C5 O4 Mg1 119.19(7) . .
O3 C1 O2 126.85(11) . 3_765
O3 C1 C2 116.82(11) . .
O2 C1 C2 116.24(11) 3_765 .
C1 O3 Mg1 153.08(9) . .
C1 O2 Mg1 151.21(9) 3_765 .
C4 C2 C3 117.92(11) . .
C4 C2 C1 122.02(11) . .
C3 C2 C1 119.94(11) . .
N1 C3 C2 123.43(11) . .
C2 C4 C6 119.04(11) . .
C3 N1 C7 117.85(10) . .
C3 N1 Mg1 128.14(8) . 1_655
C7 N1 Mg1 111.94(8) . 1_655
C5 O1 Mg1 140.69(9) 4_575 .
N1 C7 C6 122.71(11) . .
N1 C7 C5 115.03(10) . 1_655
C6 C7 C5 122.25(11) . 1_655
C7 C6 C4 118.76(11) . .
O1 C5 O4 125.70(11) 4_576 .
O1 C5 C7 117.97(11) 4_576 1_455
O4 C5 C7 116.31(10) . 1_455

loop_
_geom_bond_atom_site_label_1
_geom_bond_atom_site_label_2
_geom_bond_distance
_geom_bond_site_symmetry_2
Mg1 O3 2.0071(10) .
Mg1 O2 2.0133(10) .
Mg1 O5 2.0779(11) .
Mg1 O1 2.0848(10) .
Mg1 O4 2.0976(9) .
Mg1 N1 2.2383(10) 1_455
O4 C5 1.2610(15) .
C1 O3 1.2407(15) .
C1 O2 1.2418(15) 3_765
C1 C2 1.5123(16) .
O2 C1 1.2418(15) 3_765
C2 C4 1.3859(17) .
C2 C3 1.3937(16) .
C3 N1 1.3329(15) .
C4 C6 1.3903(17) .
N1 C7 1.3431(15) .
N1 Mg1 2.2383(10) 1_655
O1 C5 1.2412(15) 4_575
C7 C6 1.3840(17) .
C7 C5 1.5152(16) 1_655
C5 O1 1.2412(15) 4_576
C5 C7 1.5152(16) 1_455
